data_7001452
loop_
_publ_author_name
'Lermontova, El'mira Kh.'
'Huan, MengMeng'
'Churakov, Andrei V.'
'Howard, Judith A. K.'
'Zabalov, Maxim V.'
'Karlov, Sergey S.'
'Zaitseva, Galina S.'

_publ_section_title
;
 Novel derivatives of hypervalent germanium: synthesis, structure, and
 stability
;
_journal_issue 24
_journal_name_full 'Dalton Transactions'
_journal_page_first 4695
_journal_page_last 4702
_journal_paper_doi 10.1039/b901885a
_journal_year 2009
_chemical_formula_moiety 'C23 H15 Br2 F10 Ge N3, 0.25 (C7 H8)'
_chemical_formula_sum 'C24.75 H17 Br2 F10 Ge N3'
_chemical_formula_weight 778.82
_chemical_name_systematic
;
?
;
_space_group_IT_number 2
_symmetry_cell_setting triclinic
_symmetry_space_group_name_Hall '-P 1'
_symmetry_space_group_name_H-M 'P -1'
_atom_sites_solution_hydrogens geom
_atom_sites_solution_primary direct
_atom_sites_solution_secondary difmap
_audit_creation_method SHELXL-97
_cell_angle_alpha 83.2410(10)
_cell_angle_beta 80.1600(10)
_cell_angle_gamma 87.9790(10)
_cell_formula_units_Z 4
_cell_length_a 7.7668(5)
_cell_length_b 16.6310(10)
_cell_length_c 20.6711(12)
_cell_measurement_reflns_used 3172
_cell_measurement_temperature 120(2)
_cell_measurement_theta_max 24.720
_cell_measurement_theta_min 2.560
_cell_volume 2612.2(3)
_computing_structure_refinement 'SHELXL-97 (Sheldrick, 1997)'
_computing_structure_solution 'SHELXS-97 (Sheldrick, 1990)'
_diffrn_ambient_temperature 120(2)
_diffrn_measured_fraction_theta_full 0.965
_diffrn_measured_fraction_theta_max 0.965
_diffrn_measurement_device_type 'Bruker SMART APEX'
_diffrn_measurement_method \w
_diffrn_radiation_monochromator graphite
_diffrn_radiation_source 'fine-focus sealed tube'
_diffrn_radiation_type MoK\a
_diffrn_radiation_wavelength 0.71073
_diffrn_reflns_av_R_equivalents 0.0343
_diffrn_reflns_av_sigmaI/netI 0.0661
_diffrn_reflns_limit_h_max 9
_diffrn_reflns_limit_h_min -8
_diffrn_reflns_limit_k_max 20
_diffrn_reflns_limit_k_min -20
_diffrn_reflns_limit_l_max 25
_diffrn_reflns_limit_l_min -25
_diffrn_reflns_number 15498
_diffrn_reflns_theta_full 25.50
_diffrn_reflns_theta_max 25.50
_diffrn_reflns_theta_min 2.66
_diffrn_standards_decay_% 0
_diffrn_standards_interval_time 0
_diffrn_standards_number 0
_exptl_absorpt_coefficient_mu 4.326
_exptl_absorpt_correction_T_max 0.8128
_exptl_absorpt_correction_T_min 0.4783
_exptl_absorpt_correction_type multi-scan
_exptl_absorpt_process_details 'SADABS (Bruker, 2004)'
_exptl_crystal_colour colourless
_exptl_crystal_density_diffrn 1.980
_exptl_crystal_density_method 'not measured'
_exptl_crystal_description plate
_exptl_crystal_F_000 1514
_exptl_crystal_size_max 0.20
_exptl_crystal_size_mid 0.20
_exptl_crystal_size_min 0.05
_refine_diff_density_max 0.887
_refine_diff_density_min -0.629
_refine_diff_density_rms 0.108
_refine_ls_extinction_method none
_refine_ls_goodness_of_fit_ref 1.011
_refine_ls_hydrogen_treatment constr
_refine_ls_matrix_type full
_refine_ls_number_parameters 720
_refine_ls_number_reflns 9391
_refine_ls_number_restraints 1
_refine_ls_restrained_S_all 1.012
_refine_ls_R_factor_all 0.0622
_refine_ls_R_factor_gt 0.0424
_refine_ls_shift/su_max 0.001
_refine_ls_shift/su_mean 0.000
_refine_ls_structure_factor_coef Fsqd
_refine_ls_weighting_details 'calc w=1/[\s^2^(Fo^2^)+(0.0405P)^2^+0.0000P] where P=(Fo^2^+2Fc^2^)/3'
_refine_ls_weighting_scheme calc
_refine_ls_wR_factor_gt 0.0891
_refine_ls_wR_factor_ref 0.0946
_reflns_number_gt 7238
_reflns_number_total 9391
_reflns_threshold_expression I>2\s(I)
_cod_data_source_file b901885a.txt
_cod_data_source_block 4
_cod_database_code 7001452

loop_
_symmetry_equiv_pos_as_xyz
'x, y, z'
'-x, -y, -z'

loop_
_atom_site_label
_atom_site_type_symbol
_atom_site_fract_x
_atom_site_fract_y
_atom_site_fract_z
_atom_site_U_iso_or_equiv
_atom_site_adp_type
_atom_site_occupancy
_atom_site_symmetry_multiplicity
_atom_site_calc_flag
_atom_site_refinement_flags
_atom_site_disorder_assembly
_atom_site_disorder_group
Ge1 Ge 0.60242(7) 0.73312(3) 0.26222(2) 0.01844(13) Uani 1 1 d . . .
Br11 Br 0.47418(7) 0.82335(3) 0.18287(2) 0.02469(13) Uani 1 1 d . . .
Br12 Br 0.43166(7) 0.62516(3) 0.24797(2) 0.02604(13) Uani 1 1 d . . .
N11 N 0.7212(5) 0.6577(2) 0.33549(18) 0.0203(9) Uani 1 1 d . . .
N12 N 0.5412(5) 0.7949(2) 0.33088(19) 0.0225(9) Uani 1 1 d . . .
N13 N 0.8251(5) 0.7325(2) 0.21516(18) 0.0220(9) Uani 1 1 d . . .
C1 C 0.6051(7) 0.5972(3) 0.3811(2) 0.0275(12) Uani 1 1 d . . .
H1A H 0.5700 0.5568 0.3544 0.033 Uiso 1 1 calc R . .
H1B H 0.4976 0.6259 0.3998 0.033 Uiso 1 1 calc R . .
C2 C 0.6823(7) 0.5522(3) 0.4376(3) 0.0315(13) Uani 1 1 d . . .
C3 C 0.6542(7) 0.5819(3) 0.4994(2) 0.0331(13) Uani 1 1 d . . .
H3 H 0.5944 0.6322 0.5046 0.040 Uiso 1 1 calc R . .
C4 C 0.7129(8) 0.5383(4) 0.5528(3) 0.0451(16) Uani 1 1 d . . .
H4 H 0.6938 0.5589 0.5945 0.054 Uiso 1 1 calc R . .
C5 C 0.7993(8) 0.4650(4) 0.5458(3) 0.0475(17) Uani 1 1 d . . .
H5 H 0.8382 0.4350 0.5827 0.057 Uiso 1 1 calc R . .
C6 C 0.8291(8) 0.4353(4) 0.4851(3) 0.0451(16) Uani 1 1 d . . .
H6 H 0.8898 0.3852 0.4801 0.054 Uiso 1 1 calc R . .
C7 C 0.7701(7) 0.4789(3) 0.4315(3) 0.0367(14) Uani 1 1 d . . .
H7 H 0.7902 0.4581 0.3899 0.044 Uiso 1 1 calc R . .
C11 C 0.7763(7) 0.7203(3) 0.3730(2) 0.0237(11) Uani 1 1 d . . .
H11A H 0.8750 0.7513 0.3459 0.028 Uiso 1 1 calc R . .
H11B H 0.8149 0.6944 0.4138 0.028 Uiso 1 1 calc R . .
C12 C 0.6218(7) 0.7762(3) 0.3901(2) 0.0251(12) Uani 1 1 d . . .
H12A H 0.5366 0.7496 0.4268 0.030 Uiso 1 1 calc R . .
H12B H 0.6608 0.8266 0.4040 0.030 Uiso 1 1 calc R . .
C13 C 0.4224(7) 0.8604(3) 0.3330(2) 0.0232(11) Uani 1 1 d . . .
C14 C 0.4754(7) 0.9401(3) 0.3131(3) 0.0292(12) Uani 1 1 d . . .
C15 C 0.3622(8) 1.0044(3) 0.3153(3) 0.0384(15) Uani 1 1 d . . .
C16 C 0.1875(8) 0.9913(3) 0.3386(3) 0.0343(14) Uani 1 1 d . . .
C17 C 0.1284(7) 0.9147(3) 0.3595(2) 0.0263(12) Uani 1 1 d . . .
C18 C 0.2457(7) 0.8507(3) 0.3561(2) 0.0238(11) Uani 1 1 d . . .
C21 C 0.8719(7) 0.6187(3) 0.2964(2) 0.0242(11) Uani 1 1 d . . .
H21A H 0.8315 0.5731 0.2763 0.029 Uiso 1 1 calc R . .
H21B H 0.9557 0.5970 0.3255 0.029 Uiso 1 1 calc R . .
C22 C 0.9597(6) 0.6809(3) 0.2430(2) 0.0218(11) Uani 1 1 d . . .
H22A H 1.0369 0.7148 0.2617 0.026 Uiso 1 1 calc R . .
H22B H 1.0324 0.6534 0.2077 0.026 Uiso 1 1 calc R . .
C23 C 0.8969(6) 0.7989(3) 0.1712(2) 0.0204(11) Uani 1 1 d . . .
C24 C 0.9692(7) 0.8645(3) 0.1924(2) 0.0241(11) Uani 1 1 d . . .
C25 C 1.0494(7) 0.9269(3) 0.1501(2) 0.0251(12) Uani 1 1 d . . .
C26 C 1.0615(7) 0.9268(3) 0.0835(2) 0.0251(12) Uani 1 1 d . . .
C27 C 0.9896(7) 0.8629(3) 0.0599(2) 0.0241(12) Uani 1 1 d . . .
C28 C 0.9089(6) 0.8008(3) 0.1032(2) 0.0209(11) Uani 1 1 d . . .
F14 F 0.6452(4) 0.95423(17) 0.29133(16) 0.0444(9) Uani 1 1 d . . .
F15 F 0.4173(5) 1.08066(18) 0.29678(19) 0.0593(11) Uani 1 1 d . . .
F16 F 0.0737(5) 1.05487(19) 0.34140(16) 0.0517(10) Uani 1 1 d . . .
F17 F -0.0412(4) 0.90216(18) 0.38307(15) 0.0373(8) Uani 1 1 d . . .
F18 F 0.1849(4) 0.77555(16) 0.37592(14) 0.0337(7) Uani 1 1 d . . .
F24 F 0.9627(4) 0.86627(16) 0.25800(13) 0.0318(7) Uani 1 1 d . . .
F25 F 1.1154(4) 0.98924(16) 0.17417(14) 0.0370(8) Uani 1 1 d . . .
F26 F 1.1428(4) 0.98641(17) 0.04121(15) 0.0384(8) Uani 1 1 d . . .
F27 F 1.0034(4) 0.86140(17) -0.00559(13) 0.0355(8) Uani 1 1 d . . .
F28 F 0.8454(4) 0.74054(15) 0.07733(13) 0.0280(7) Uani 1 1 d . . .
Ge2 Ge 0.99467(7) 0.36283(3) 0.19593(2) 0.01846(13) Uani 1 1 d . . .
Br21 Br 1.14264(7) 0.44701(3) 0.25654(2) 0.02402(13) Uani 1 1 d . . .
Br22 Br 0.71760(7) 0.41556(3) 0.23269(3) 0.02870(13) Uani 1 1 d . . .
N21 N 0.8985(5) 0.2788(2) 0.13824(18) 0.0167(8) Uani 1 1 d . . .
N22 N 1.0742(6) 0.2680(2) 0.23726(18) 0.0222(9) Uani 1 1 d . . .
N23 N 1.0929(5) 0.4090(2) 0.11365(18) 0.0217(9) Uani 1 1 d . . .
C31 C 0.7213(6) 0.2451(3) 0.1678(2) 0.0219(11) Uani 1 1 d . . .
H31A H 0.6341 0.2899 0.1672 0.026 Uiso 1 1 calc R . .
H31B H 0.7227 0.2245 0.2147 0.026 Uiso 1 1 calc R . .
C32 C 0.6614(7) 0.1777(3) 0.1338(2) 0.0262(12) Uani 1 1 d . . .
C33 C 0.6847(7) 0.0980(3) 0.1586(3) 0.0311(13) Uani 1 1 d . . .
H33 H 0.7433 0.0857 0.1954 0.037 Uiso 1 1 calc R . .
C34 C 0.6231(8) 0.0360(3) 0.1301(3) 0.0402(15) Uani 1 1 d . . .
H34 H 0.6393 -0.0186 0.1477 0.048 Uiso 1 1 calc R . .
C35 C 0.5389(8) 0.0523(3) 0.0768(3) 0.0402(15) Uani 1 1 d . . .
H35 H 0.4965 0.0094 0.0576 0.048 Uiso 1 1 calc R . .
C36 C 0.5166(7) 0.1318(4) 0.0514(3) 0.0397(15) Uani 1 1 d . . .
H36 H 0.4594 0.1437 0.0142 0.048 Uiso 1 1 calc R . .
C37 C 0.5773(7) 0.1944(3) 0.0799(3) 0.0332(13) Uani 1 1 d . . .
H37 H 0.5610 0.2489 0.0622 0.040 Uiso 1 1 calc R . .
C41 C 1.0377(7) 0.2150(3) 0.1377(2) 0.0210(11) Uani 1 1 d . . .
H41A H 1.1468 0.2356 0.1096 0.025 Uiso 1 1 calc R . .
H41B H 1.0013 0.1670 0.1197 0.025 Uiso 1 1 calc R . .
C42 C 1.0680(7) 0.1922(3) 0.2079(2) 0.0247(12) Uani 1 1 d . . .
H42A H 0.9719 0.1581 0.2332 0.030 Uiso 1 1 calc R . .
H42B H 1.1795 0.1616 0.2083 0.030 Uiso 1 1 calc R . .
C43 C 1.0907(7) 0.2583(3) 0.3047(2) 0.0222(11) Uani 1 1 d . . .
C44 C 1.2510(7) 0.2596(3) 0.3249(2) 0.0254(12) Uani 1 1 d . . .
C45 C 1.2657(8) 0.2504(3) 0.3909(3) 0.0322(13) Uani 1 1 d . . .
C46 C 1.1190(9) 0.2395(3) 0.4380(2) 0.0352(14) Uani 1 1 d . . .
C47 C 0.9572(8) 0.2378(3) 0.4202(3) 0.0375(14) Uani 1 1 d . . .
C48 C 0.9447(8) 0.2456(3) 0.3538(3) 0.0308(13) Uani 1 1 d . . .
C51 C 0.8980(6) 0.3239(3) 0.0722(2) 0.0199(11) Uani 1 1 d . . .
H51A H 0.7922 0.3590 0.0729 0.024 Uiso 1 1 calc R . .
H51B H 0.8974 0.2857 0.0390 0.024 Uiso 1 1 calc R . .
C52 C 1.0607(7) 0.3752(3) 0.0545(2) 0.0243(11) Uani 1 1 d . . .
H52A H 1.1622 0.3416 0.0373 0.029 Uiso 1 1 calc R . .
H52B H 1.0443 0.4196 0.0196 0.029 Uiso 1 1 calc R . .
C53 C 1.2125(6) 0.4731(3) 0.1013(2) 0.0177(10) Uani 1 1 d . . .
C54 C 1.3922(7) 0.4601(3) 0.0907(2) 0.0228(11) Uani 1 1 d . . .
C55 C 1.5101(6) 0.5214(3) 0.0771(2) 0.0217(11) Uani 1 1 d . . .
C56 C 1.4494(7) 0.6003(3) 0.0731(2) 0.0230(11) Uani 1 1 d . . .
C57 C 1.2732(7) 0.6170(3) 0.0835(2) 0.0202(11) Uani 1 1 d . . .
C58 C 1.1569(6) 0.5545(3) 0.0976(2) 0.0192(11) Uani 1 1 d . . .
F44 F 1.3954(4) 0.26929(18) 0.27946(14) 0.0353(7) Uani 1 1 d . . .
F45 F 1.4232(5) 0.2534(2) 0.40879(16) 0.0513(9) Uani 1 1 d . . .
F46 F 1.1336(5) 0.2291(2) 0.50216(14) 0.0543(10) Uani 1 1 d . . .
F47 F 0.8155(5) 0.2255(2) 0.46683(16) 0.0606(11) Uani 1 1 d . . .
F48 F 0.7853(4) 0.2419(2) 0.33715(15) 0.0472(9) Uani 1 1 d . . .
F54 F 1.4538(4) 0.38299(15) 0.09302(14) 0.0309(7) Uani 1 1 d . . .
F55 F 1.6818(4) 0.50583(17) 0.06548(14) 0.0328(7) Uani 1 1 d . . .
F56 F 1.5622(4) 0.66157(16) 0.05880(14) 0.0312(7) Uani 1 1 d . . .
F57 F 1.2152(4) 0.69367(15) 0.08027(13) 0.0293(7) Uani 1 1 d . . .
F58 F 0.9847(4) 0.57129(16) 0.10827(14) 0.0280(7) Uani 1 1 d . . .
C62 C 0.6127(12) 0.9521(5) 0.5297(4) 0.082(2) Uiso 1 1 d . . .
H62 H 0.6928 0.9182 0.5506 0.098 Uiso 1 1 calc R . .
C63 C 0.4467(14) 0.9360(6) 0.5439(5) 0.102(3) Uiso 1 1 d . A .
H63 H 0.4075 0.8910 0.5750 0.123 Uiso 1 1 calc R . .
C64 C 0.1405(14) 0.9621(10) 0.5212(8) 0.090(5) Uiso 0.50 1 d PD A 1
H64A H 0.0702 1.0103 0.5104 0.135 Uiso 0.50 1 calc PR A 1
H64B H 0.0994 0.9393 0.5669 0.135 Uiso 0.50 1 calc PR A 1
H64C H 0.1289 0.9218 0.4913 0.135 Uiso 0.50 1 calc PR A 1
C61 C 0.3264(12) 0.9846(5) 0.5137(4) 0.089(3) Uiso 1 1 d D . .
H61 H 0.2050 0.9732 0.5234 0.107 Uiso 0.50 1 calc PR A 2

loop_
_atom_site_aniso_label
_atom_site_aniso_U_11
_atom_site_aniso_U_22
_atom_site_aniso_U_33
_atom_site_aniso_U_23
_atom_site_aniso_U_13
_atom_site_aniso_U_12
Ge1 0.0193(3) 0.0163(3) 0.0209(3) -0.0039(2) -0.0047(2) -0.0042(2)
Br11 0.0265(3) 0.0222(3) 0.0266(3) -0.0009(2) -0.0087(2) -0.0021(2)
Br12 0.0279(3) 0.0207(3) 0.0322(3) -0.0037(2) -0.0108(2) -0.0082(2)
N11 0.025(2) 0.016(2) 0.020(2) -0.0025(16) -0.0061(19) -0.0037(17)
N12 0.025(3) 0.020(2) 0.024(2) -0.0063(17) -0.0063(19) 0.0009(18)
N13 0.025(3) 0.020(2) 0.021(2) -0.0030(17) -0.0039(19) 0.0000(18)
C1 0.028(3) 0.027(3) 0.025(3) 0.001(2) 0.000(2) -0.008(2)
C2 0.030(3) 0.027(3) 0.037(3) 0.003(2) -0.006(3) -0.014(2)
C3 0.037(4) 0.034(3) 0.027(3) 0.008(2) -0.005(3) -0.015(3)
C4 0.045(4) 0.052(4) 0.037(4) 0.006(3) -0.006(3) -0.016(3)
C5 0.030(4) 0.059(4) 0.050(4) 0.028(3) -0.017(3) -0.014(3)
C6 0.032(4) 0.039(3) 0.059(4) 0.011(3) -0.004(3) -0.005(3)
C7 0.028(3) 0.032(3) 0.048(4) 0.001(3) -0.001(3) -0.007(3)
C11 0.031(3) 0.022(3) 0.020(3) -0.001(2) -0.008(2) -0.008(2)
C12 0.031(3) 0.025(3) 0.020(3) -0.004(2) -0.006(2) 0.000(2)
C13 0.029(3) 0.020(3) 0.021(3) -0.007(2) -0.002(2) 0.001(2)
C14 0.026(3) 0.026(3) 0.032(3) -0.003(2) 0.004(3) -0.004(2)
C15 0.051(4) 0.017(3) 0.041(3) 0.000(2) 0.009(3) 0.001(3)
C16 0.047(4) 0.025(3) 0.030(3) -0.005(2) -0.003(3) 0.012(3)
C17 0.026(3) 0.031(3) 0.023(3) -0.013(2) -0.003(2) 0.002(2)
C18 0.033(3) 0.023(3) 0.017(3) -0.007(2) -0.004(2) 0.000(2)
C21 0.028(3) 0.021(3) 0.022(3) 0.000(2) -0.003(2) -0.001(2)
C22 0.020(3) 0.025(3) 0.021(3) -0.005(2) -0.004(2) -0.001(2)
C23 0.014(3) 0.018(2) 0.029(3) -0.002(2) -0.002(2) -0.005(2)
C24 0.026(3) 0.029(3) 0.017(3) -0.005(2) -0.002(2) -0.002(2)
C25 0.021(3) 0.023(3) 0.033(3) -0.008(2) -0.006(2) -0.005(2)
C26 0.025(3) 0.020(3) 0.027(3) 0.003(2) 0.001(2) -0.005(2)
C27 0.030(3) 0.025(3) 0.016(3) -0.002(2) -0.002(2) 0.000(2)
C28 0.020(3) 0.019(2) 0.025(3) -0.005(2) -0.004(2) -0.003(2)
F14 0.036(2) 0.0268(17) 0.063(2) -0.0019(15) 0.0109(17) -0.0076(14)
F15 0.066(3) 0.0179(17) 0.083(3) 0.0016(16) 0.015(2) -0.0011(16)
F16 0.060(3) 0.0348(19) 0.054(2) 0.0001(16) 0.0027(19) 0.0209(17)
F17 0.0261(19) 0.0450(19) 0.0428(19) -0.0172(15) -0.0047(15) 0.0046(15)
F18 0.0319(19) 0.0263(16) 0.0417(18) -0.0055(13) -0.0002(15) -0.0088(13)
F24 0.040(2) 0.0340(17) 0.0239(16) -0.0093(12) -0.0052(14) -0.0120(14)
F25 0.043(2) 0.0291(17) 0.0432(19) -0.0096(14) -0.0103(16) -0.0195(14)
F26 0.044(2) 0.0291(17) 0.0401(19) 0.0051(14) -0.0060(16) -0.0156(15)
F27 0.053(2) 0.0339(17) 0.0194(15) -0.0013(12) -0.0048(15) -0.0038(15)
F28 0.0394(19) 0.0201(14) 0.0279(16) -0.0093(12) -0.0093(14) -0.0082(13)
Ge2 0.0235(3) 0.0144(2) 0.0180(3) -0.00216(19) -0.0036(2) -0.0052(2)
Br21 0.0330(3) 0.0180(2) 0.0232(3) -0.00461(19) -0.0078(2) -0.0069(2)
Br22 0.0257(3) 0.0262(3) 0.0346(3) -0.0121(2) 0.0005(2) -0.0042(2)
N21 0.018(2) 0.0142(19) 0.019(2) -0.0030(15) -0.0032(17) -0.0051(16)
N22 0.038(3) 0.0121(19) 0.017(2) 0.0006(15) -0.0076(19) -0.0066(18)
N23 0.029(3) 0.018(2) 0.020(2) -0.0019(16) -0.0063(19) -0.0106(18)
C31 0.015(3) 0.028(3) 0.022(3) -0.003(2) 0.001(2) -0.008(2)
C32 0.026(3) 0.026(3) 0.026(3) -0.006(2) 0.001(2) -0.009(2)
C33 0.033(3) 0.029(3) 0.032(3) -0.001(2) -0.007(3) -0.013(2)
C34 0.046(4) 0.026(3) 0.048(4) -0.004(3) 0.000(3) -0.020(3)
C35 0.035(4) 0.037(3) 0.055(4) -0.020(3) -0.012(3) -0.013(3)
C36 0.031(4) 0.053(4) 0.041(4) -0.018(3) -0.013(3) -0.010(3)
C37 0.034(4) 0.031(3) 0.037(3) -0.009(2) -0.009(3) -0.002(3)
C41 0.028(3) 0.014(2) 0.023(3) -0.0072(19) -0.004(2) -0.003(2)
C42 0.033(3) 0.016(2) 0.027(3) -0.003(2) -0.010(2) -0.001(2)
C43 0.039(3) 0.011(2) 0.016(2) 0.0022(18) -0.004(2) -0.007(2)
C44 0.032(3) 0.021(3) 0.022(3) 0.001(2) -0.003(2) -0.005(2)
C45 0.040(4) 0.028(3) 0.033(3) -0.001(2) -0.021(3) -0.005(3)
C46 0.060(4) 0.031(3) 0.015(3) -0.001(2) -0.008(3) -0.013(3)
C47 0.042(4) 0.042(3) 0.026(3) 0.000(2) 0.001(3) -0.013(3)
C48 0.037(4) 0.029(3) 0.028(3) -0.002(2) -0.009(3) -0.011(2)
C51 0.024(3) 0.018(2) 0.020(3) -0.0015(19) -0.008(2) -0.006(2)
C52 0.030(3) 0.026(3) 0.017(3) 0.001(2) -0.006(2) -0.005(2)
C53 0.020(3) 0.020(2) 0.014(2) 0.0013(19) -0.004(2) -0.009(2)
C54 0.030(3) 0.018(2) 0.021(3) -0.002(2) -0.006(2) -0.001(2)
C55 0.017(3) 0.027(3) 0.022(3) -0.006(2) -0.003(2) -0.003(2)
C56 0.025(3) 0.024(3) 0.021(3) -0.003(2) -0.001(2) -0.010(2)
C57 0.028(3) 0.016(2) 0.017(2) -0.0019(19) -0.004(2) -0.004(2)
C58 0.020(3) 0.021(2) 0.016(2) -0.0016(19) -0.004(2) -0.003(2)
F44 0.0259(19) 0.0410(18) 0.0378(19) -0.0023(14) -0.0028(15) -0.0017(14)
F45 0.049(2) 0.061(2) 0.052(2) -0.0023(17) -0.0307(19) -0.0032(18)
F46 0.091(3) 0.054(2) 0.0230(18) -0.0036(15) -0.0202(19) -0.017(2)
F47 0.065(3) 0.078(3) 0.032(2) -0.0012(18) 0.0106(19) -0.026(2)
F48 0.034(2) 0.068(2) 0.039(2) 0.0045(16) -0.0062(16) -0.0226(18)
F54 0.0281(18) 0.0195(15) 0.0452(19) -0.0023(13) -0.0073(15) 0.0000(13)
F55 0.0222(18) 0.0351(17) 0.0405(18) -0.0010(13) -0.0045(14) -0.0061(13)
F56 0.0279(18) 0.0250(16) 0.0402(18) -0.0039(13) -0.0016(14) -0.0146(13)
F57 0.0353(19) 0.0157(14) 0.0355(17) -0.0014(12) -0.0033(14) -0.0015(13)
F58 0.0220(17) 0.0249(15) 0.0372(17) -0.0029(12) -0.0056(14) -0.0035(12)

loop_
_atom_type_symbol
_atom_type_description
_atom_type_scat_dispersion_real
_atom_type_scat_dispersion_imag
_atom_type_scat_source
C C 0.0033 0.0016 'International Tables Vol C Tables 4.2.6.8 and 6.1.1.4'
H H 0.0000 0.0000 'International Tables Vol C Tables 4.2.6.8 and 6.1.1.4'
N N 0.0061 0.0033 'International Tables Vol C Tables 4.2.6.8 and 6.1.1.4'
F F 0.0171 0.0103 'International Tables Vol C Tables 4.2.6.8 and 6.1.1.4'
Ge Ge 0.1547 1.8001 'International Tables Vol C Tables 4.2.6.8 and 6.1.1.4'
Br Br -0.2901 2.4595 'International Tables Vol C Tables 4.2.6.8 and 6.1.1.4'

loop_
_geom_angle_atom_site_label_1
_geom_angle_atom_site_label_2
_geom_angle_atom_site_label_3
_geom_angle
_geom_angle_site_symmetry_1
_geom_angle_site_symmetry_3
_geom_angle_publ_flag
N13 Ge1 N12 121.75(18) . . ?
N13 Ge1 N11 82.82(16) . . ?
N12 Ge1 N11 82.01(15) . . ?
N13 Ge1 Br12 114.13(12) . . ?
N12 Ge1 Br12 122.01(13) . . ?
N11 Ge1 Br12 90.95(10) . . ?
N13 Ge1 Br11 97.02(12) . . ?
N12 Ge1 Br11 95.58(12) . . ?
N11 Ge1 Br11 177.01(10) . . ?
Br12 Ge1 Br11 91.83(2) . . ?
C21 N11 C11 112.2(4) . . ?
C21 N11 C1 112.4(4) . . ?
C11 N11 C1 110.4(4) . . ?
C21 N11 Ge1 104.1(3) . . ?
C11 N11 Ge1 100.5(3) . . ?
C1 N11 Ge1 116.7(3) . . ?
C13 N12 C12 114.7(4) . . ?
C13 N12 Ge1 126.4(3) . . ?
C12 N12 Ge1 118.8(3) . . ?
C23 N13 C22 112.7(4) . . ?
C23 N13 Ge1 123.2(3) . . ?
C22 N13 Ge1 118.6(3) . . ?
N11 C1 C2 116.3(4) . . ?
N11 C1 H1A 108.2 . . ?
C2 C1 H1A 108.2 . . ?
N11 C1 H1B 108.2 . . ?
C2 C1 H1B 108.2 . . ?
H1A C1 H1B 107.4 . . ?
C7 C2 C3 118.5(5) . . ?
C7 C2 C1 121.5(5) . . ?
C3 C2 C1 119.8(5) . . ?
C4 C3 C2 120.4(5) . . ?
C4 C3 H3 119.8 . . ?
C2 C3 H3 119.8 . . ?
C5 C4 C3 120.2(6) . . ?
C5 C4 H4 119.9 . . ?
C3 C4 H4 119.9 . . ?
C4 C5 C6 120.1(5) . . ?
C4 C5 H5 119.9 . . ?
C6 C5 H5 119.9 . . ?
C5 C6 C7 119.7(6) . . ?
C5 C6 H6 120.1 . . ?
C7 C6 H6 120.1 . . ?
C2 C7 C6 121.1(6) . . ?
C2 C7 H7 119.5 . . ?
C6 C7 H7 119.5 . . ?
N11 C11 C12 108.0(4) . . ?
N11 C11 H11A 110.1 . . ?
C12 C11 H11A 110.1 . . ?
N11 C11 H11B 110.1 . . ?
C12 C11 H11B 110.1 . . ?
H11A C11 H11B 108.4 . . ?
N12 C12 C11 107.5(4) . . ?
N12 C12 H12A 110.2 . . ?
C11 C12 H12A 110.2 . . ?
N12 C12 H12B 110.2 . . ?
C11 C12 H12B 110.2 . . ?
H12A C12 H12B 108.5 . . ?
C18 C13 C14 115.5(4) . . ?
C18 C13 N12 122.4(4) . . ?
C14 C13 N12 122.1(5) . . ?
F14 C14 C15 118.3(5) . . ?
F14 C14 C13 118.8(4) . . ?
C15 C14 C13 122.9(5) . . ?
F15 C15 C14 121.7(5) . . ?
F15 C15 C16 119.1(5) . . ?
C14 C15 C16 119.2(5) . . ?
F16 C16 C17 119.8(5) . . ?
F16 C16 C15 119.8(5) . . ?
C17 C16 C15 120.4(5) . . ?
F17 C17 C16 120.4(5) . . ?
F17 C17 C18 120.6(5) . . ?
C16 C17 C18 119.0(5) . . ?
F18 C18 C17 118.3(5) . . ?
F18 C18 C13 118.8(4) . . ?
C17 C18 C13 122.9(5) . . ?
N11 C21 C22 108.7(4) . . ?
N11 C21 H21A 109.9 . . ?
C22 C21 H21A 109.9 . . ?
N11 C21 H21B 109.9 . . ?
C22 C21 H21B 109.9 . . ?
H21A C21 H21B 108.3 . . ?
N13 C22 C21 109.4(4) . . ?
N13 C22 H22A 109.8 . . ?
C21 C22 H22A 109.8 . . ?
N13 C22 H22B 109.8 . . ?
C21 C22 H22B 109.8 . . ?
H22A C22 H22B 108.2 . . ?
C28 C23 C24 115.5(4) . . ?
C28 C23 N13 121.8(4) . . ?
C24 C23 N13 122.6(4) . . ?
F24 C24 C25 118.2(4) . . ?
F24 C24 C23 118.6(4) . . ?
C25 C24 C23 123.2(4) . . ?
F25 C25 C26 119.7(4) . . ?
F25 C25 C24 120.2(4) . . ?
C26 C25 C24 120.1(4) . . ?
F26 C26 C25 121.0(4) . . ?
F26 C26 C27 120.2(4) . . ?
C25 C26 C27 118.7(4) . . ?
F27 C27 C28 120.3(4) . . ?
F27 C27 C26 119.3(4) . . ?
C28 C27 C26 120.4(4) . . ?
F28 C28 C27 117.4(4) . . ?
F28 C28 C23 120.6(4) . . ?
C27 C28 C23 122.0(4) . . ?
N23 Ge2 N22 124.13(18) . . ?
N23 Ge2 N21 81.87(15) . . ?
N22 Ge2 N21 81.62(15) . . ?
N23 Ge2 Br22 113.14(13) . . ?
N22 Ge2 Br22 120.96(13) . . ?
N21 Ge2 Br22 93.95(10) . . ?
N23 Ge2 Br21 95.81(12) . . ?
N22 Ge2 Br21 93.25(12) . . ?
N21 Ge2 Br21 171.72(10) . . ?
Br22 Ge2 Br21 94.27(2) . . ?
C51 N21 C41 112.5(4) . . ?
C51 N21 C31 111.7(4) . . ?
C41 N21 C31 111.8(3) . . ?
C51 N21 Ge2 105.4(2) . . ?
C41 N21 Ge2 100.6(3) . . ?
C31 N21 Ge2 114.3(3) . . ?
C43 N22 C42 115.0(3) . . ?
C43 N22 Ge2 122.7(3) . . ?
C42 N22 Ge2 119.5(3) . . ?
C53 N23 C52 114.8(4) . . ?
C53 N23 Ge2 124.8(3) . . ?
C52 N23 Ge2 120.2(3) . . ?
N21 C31 C32 115.5(4) . . ?
N21 C31 H31A 108.4 . . ?
C32 C31 H31A 108.4 . . ?
N21 C31 H31B 108.4 . . ?
C32 C31 H31B 108.4 . . ?
H31A C31 H31B 107.5 . . ?
C33 C32 C37 119.0(5) . . ?
C33 C32 C31 119.6(4) . . ?
C37 C32 C31 121.3(4) . . ?
C32 C33 C34 120.3(5) . . ?
C32 C33 H33 119.8 . . ?
C34 C33 H33 119.8 . . ?
C35 C34 C33 120.8(5) . . ?
C35 C34 H34 119.6 . . ?
C33 C34 H34 119.6 . . ?
C34 C35 C36 119.2(5) . . ?
C34 C35 H35 120.4 . . ?
C36 C35 H35 120.4 . . ?
C35 C36 C37 120.3(5) . . ?
C35 C36 H36 119.8 . . ?
C37 C36 H36 119.8 . . ?
C32 C37 C36 120.3(5) . . ?
C32 C37 H37 119.8 . . ?
C36 C37 H37 119.8 . . ?
N21 C41 C42 108.3(4) . . ?
N21 C41 H41A 110.0 . . ?
C42 C41 H41A 110.0 . . ?
N21 C41 H41B 110.0 . . ?
C42 C41 H41B 110.0 . . ?
H41A C41 H41B 108.4 . . ?
N22 C42 C41 107.0(3) . . ?
N22 C42 H42A 110.3 . . ?
C41 C42 H42A 110.3 . . ?
N22 C42 H42B 110.3 . . ?
C41 C42 H42B 110.3 . . ?
H42A C42 H42B 108.6 . . ?
C44 C43 C48 117.1(4) . . ?
C44 C43 N22 122.0(5) . . ?
C48 C43 N22 120.9(5) . . ?
F44 C44 C45 119.2(5) . . ?
F44 C44 C43 119.3(4) . . ?
C45 C44 C43 121.5(5) . . ?
F45 C45 C46 120.2(5) . . ?
F45 C45 C44 120.0(5) . . ?
C46 C45 C44 119.8(5) . . ?
F46 C46 C45 119.8(5) . . ?
F46 C46 C47 119.6(5) . . ?
C45 C46 C47 120.6(5) . . ?
F47 C47 C46 119.8(5) . . ?
F47 C47 C48 121.1(5) . . ?
C46 C47 C48 119.0(5) . . ?
F48 C48 C47 118.3(5) . . ?
F48 C48 C43 119.9(4) . . ?
C47 C48 C43 121.9(5) . . ?
N21 C51 C52 108.4(4) . . ?
N21 C51 H51A 110.0 . . ?
C52 C51 H51A 110.0 . . ?
N21 C51 H51B 110.0 . . ?
C52 C51 H51B 110.0 . . ?
H51A C51 H51B 108.4 . . ?
N23 C52 C51 109.0(4) . . ?
N23 C52 H52A 109.9 . . ?
C51 C52 H52A 109.9 . . ?
N23 C52 H52B 109.9 . . ?
C51 C52 H52B 109.9 . . ?
H52A C52 H52B 108.3 . . ?
C54 C53 C58 115.7(4) . . ?
C54 C53 N23 122.4(4) . . ?
C58 C53 N23 121.9(4) . . ?
F54 C54 C55 118.3(4) . . ?
F54 C54 C53 118.5(4) . . ?
C55 C54 C53 123.3(4) . . ?
F55 C55 C54 121.1(4) . . ?
F55 C55 C56 119.8(4) . . ?
C54 C55 C56 119.0(5) . . ?
F56 C56 C57 119.5(4) . . ?
F56 C56 C55 120.2(5) . . ?
C57 C56 C55 120.3(4) . . ?
F57 C57 C56 120.1(4) . . ?
F57 C57 C58 120.2(4) . . ?
C56 C57 C58 119.8(4) . . ?
F58 C58 C57 119.4(4) . . ?
F58 C58 C53 118.7(4) . . ?
C57 C58 C53 121.9(4) . . ?
C63 C62 C61 121.8(9) . 2_676 ?
C63 C62 H62 119.1 . . ?
C61 C62 H62 119.1 2_676 . ?
C62 C63 C61 120.3(10) . . ?
C62 C63 H63 119.9 . . ?
C61 C63 H63 119.9 . . ?
C61 C64 H64A 109.5 . . ?
C61 C64 H64B 109.5 . . ?
C61 C64 H64C 109.5 . . ?
C62 C61 C63 117.9(9) 2_676 . ?
C62 C61 C64 119.7(11) 2_676 . ?
C63 C61 C64 121.9(11) . . ?
C62 C61 H61 121.0 2_676 . ?
C63 C61 H61 121.0 . . ?

loop_
_geom_bond_atom_site_label_1
_geom_bond_atom_site_label_2
_geom_bond_distance
_geom_bond_site_symmetry_2
_geom_bond_publ_flag
Ge1 N13 1.834(4) . ?
Ge1 N12 1.837(4) . ?
Ge1 N11 2.161(4) . ?
Ge1 Br12 2.3442(7) . ?
Ge1 Br11 2.4100(7) . ?
N11 C21 1.479(6) . ?
N11 C11 1.484(6) . ?
N11 C1 1.505(6) . ?
N12 C13 1.403(6) . ?
N12 C12 1.464(6) . ?
N13 C23 1.412(6) . ?
N13 C22 1.479(6) . ?
C1 C2 1.512(7) . ?
C1 H1A 0.9900 . ?
C1 H1B 0.9900 . ?
C2 C7 1.385(7) . ?
C2 C3 1.402(7) . ?
C3 C4 1.384(7) . ?
C3 H3 0.9500 . ?
C4 C5 1.381(8) . ?
C4 H4 0.9500 . ?
C5 C6 1.382(9) . ?
C5 H5 0.9500 . ?
C6 C7 1.388(8) . ?
C6 H6 0.9500 . ?
C7 H7 0.9500 . ?
C11 C12 1.511(7) . ?
C11 H11A 0.9900 . ?
C11 H11B 0.9900 . ?
C12 H12A 0.9900 . ?
C12 H12B 0.9900 . ?
C13 C18 1.382(7) . ?
C13 C14 1.395(7) . ?
C14 F14 1.338(6) . ?
C14 C15 1.360(7) . ?
C15 F15 1.344(6) . ?
C15 C16 1.376(8) . ?
C16 F16 1.354(6) . ?
C16 C17 1.365(7) . ?
C17 F17 1.339(6) . ?
C17 C18 1.377(7) . ?
C18 F18 1.345(5) . ?
C21 C22 1.509(6) . ?
C21 H21A 0.9900 . ?
C21 H21B 0.9900 . ?
C22 H22A 0.9900 . ?
C22 H22B 0.9900 . ?
C23 C28 1.389(6) . ?
C23 C24 1.391(7) . ?
C24 F24 1.351(5) . ?
C24 C25 1.371(7) . ?
C25 F25 1.353(5) . ?
C25 C26 1.363(7) . ?
C26 F26 1.340(5) . ?
C26 C27 1.392(7) . ?
C27 F27 1.344(5) . ?
C27 C28 1.376(7) . ?
C28 F28 1.337(5) . ?
Ge2 N23 1.831(4) . ?
Ge2 N22 1.842(4) . ?
Ge2 N21 2.169(3) . ?
Ge2 Br22 2.3328(7) . ?
Ge2 Br21 2.4226(7) . ?
N21 C51 1.479(5) . ?
N21 C41 1.487(6) . ?
N21 C31 1.506(6) . ?
N22 C43 1.412(6) . ?
N22 C42 1.467(5) . ?
N23 C53 1.411(6) . ?
N23 C52 1.466(6) . ?
C31 C32 1.517(6) . ?
C31 H31A 0.9900 . ?
C31 H31B 0.9900 . ?
C32 C33 1.381(7) . ?
C32 C37 1.381(7) . ?
C33 C34 1.384(7) . ?
C33 H33 0.9500 . ?
C34 C35 1.370(8) . ?
C34 H34 0.9500 . ?
C35 C36 1.380(8) . ?
C35 H35 0.9500 . ?
C36 C37 1.388(7) . ?
C36 H36 0.9500 . ?
C37 H37 0.9500 . ?
C41 C42 1.512(6) . ?
C41 H41A 0.9900 . ?
C41 H41B 0.9900 . ?
C42 H42A 0.9900 . ?
C42 H42B 0.9900 . ?
C43 C44 1.381(7) . ?
C43 C48 1.391(7) . ?
C44 F44 1.335(6) . ?
C44 C45 1.379(7) . ?
C45 F45 1.341(6) . ?
C45 C46 1.368(8) . ?
C46 F46 1.341(5) . ?
C46 C47 1.371(8) . ?
C47 F47 1.338(6) . ?
C47 C48 1.382(7) . ?
C48 F48 1.346(6) . ?
C51 C52 1.517(7) . ?
C51 H51A 0.9900 . ?
C51 H51B 0.9900 . ?
C52 H52A 0.9900 . ?
C52 H52B 0.9900 . ?
C53 C54 1.389(7) . ?
C53 C58 1.403(6) . ?
C54 F54 1.351(5) . ?
C54 C55 1.366(7) . ?
C55 F55 1.336(5) . ?
C55 C56 1.378(6) . ?
C56 F56 1.340(5) . ?
C56 C57 1.372(7) . ?
C57 F57 1.336(5) . ?
C57 C58 1.373(6) . ?
C58 F58 1.343(5) . ?
C62 C63 1.302(12) . ?
C62 C61 1.343(10) 2_676 ?
C62 H62 0.9500 . ?
C63 C61 1.395(11) . ?
C63 H63 0.9500 . ?
C64 C61 1.482(5) . ?
C64 H64A 0.9800 . ?
C64 H64B 0.9800 . ?
C64 H64C 0.9800 . ?
C61 C62 1.343(10) 2_676 ?
C61 H61 0.9500 . ?

loop_
_geom_torsion_atom_site_label_1
_geom_torsion_atom_site_label_2
_geom_torsion_atom_site_label_3
_geom_torsion_atom_site_label_4
_geom_torsion
_geom_torsion_site_symmetry_1
_geom_torsion_site_symmetry_2
_geom_torsion_site_symmetry_3
_geom_torsion_site_symmetry_4
_geom_torsion_publ_flag
C1 N11 Ge1 Br12 -36.8(3) . . . . ?
C31 N21 Ge2 Br22 -34.1(3) . . . . ?
